data_7107628
loop_
_publ_author_name
'Apurba Kalita'
'Pankaj Kumar'
'Biplab Mondal'

_publ_section_title
;
 Reaction of a copper(II)-nitrosyl complex with hydrogen peroxide:
 putative formation of a copper(I)-peroxynitrite intermediate
;
_journal_name_full Chem.Commun.
_journal_page_first 4636
_journal_paper_doi 10.1039/c2cc31117h
_journal_volume 48
_journal_year 2012
_chemical_absolute_configuration syn
_chemical_compound_source Synthesised
_chemical_formula_sum 'C26 H36 Cu N9 O7'
_chemical_formula_weight 650.19
_space_group_IT_number 13
_symmetry_cell_setting monoclinic
_symmetry_Int_Tables_number 13
_symmetry_space_group_name_Hall '-P 2yc'
_symmetry_space_group_name_H-M 'P 1 2/c 1'
_atom_sites_solution_hydrogens geom
_atom_sites_solution_primary direct
_atom_sites_solution_secondary difmap
_audit_creation_method SHELXL-97
_cell_angle_alpha 90.00
_cell_angle_beta 90.203(5)
_cell_angle_gamma 90.00
_cell_formula_units_Z 2
_cell_length_a 9.3665(10)
_cell_length_b 9.6913(11)
_cell_length_c 18.1622(18)
_cell_measurement_reflns_used 9850
_cell_measurement_temperature 296(2)
_cell_measurement_theta_max 32.84
_cell_measurement_theta_min 2.38
_cell_volume 1648.6(3)
_computing_cell_refinement 'Bruker SMART'
_computing_data_collection 'Bruker SMART'
_computing_data_reduction 'Bruker SAINT'
_computing_molecular_graphics 'Bruker SHELXTL'
_computing_publication_material 'Bruker SHELXTL'
_computing_structure_refinement 'SHELXL-97 (Sheldrick, 1997)'
_computing_structure_solution 'SHELXS-97 (Sheldrick, 1990)'
_diffrn_ambient_temperature 296(2)
_diffrn_measured_fraction_theta_full 0.973
_diffrn_measured_fraction_theta_max 0.973
_diffrn_measurement_device_type 'CCD area detector'
_diffrn_measurement_method 'phi and omega scans'
_diffrn_radiation_monochromator graphite
_diffrn_radiation_probe x-ray
_diffrn_radiation_type MoK\a
_diffrn_radiation_wavelength 0.71073
_diffrn_reflns_av_R_equivalents 0.1032
_diffrn_reflns_av_sigmaI/netI 0.0601
_diffrn_reflns_limit_h_max 15
_diffrn_reflns_limit_h_min -14
_diffrn_reflns_limit_k_max 14
_diffrn_reflns_limit_k_min -15
_diffrn_reflns_limit_l_max 29
_diffrn_reflns_limit_l_min -29
_diffrn_reflns_number 32078
_diffrn_reflns_theta_full 35.54
_diffrn_reflns_theta_max 35.54
_diffrn_reflns_theta_min 2.10
_diffrn_source 'fine-focus sealed tube'
_exptl_absorpt_coefficient_mu 0.716
_exptl_absorpt_correction_type none
_exptl_crystal_colour yellow
_exptl_crystal_density_diffrn 1.310
_exptl_crystal_density_method 'not measured'
_exptl_crystal_description cube
_exptl_crystal_F_000 680.0
_exptl_crystal_recrystallization_method acetonitrile
_exptl_crystal_size_max 0.038
_exptl_crystal_size_mid 0.028
_exptl_crystal_size_min 0.020
_refine_diff_density_max 2.341
_refine_diff_density_min -1.283
_refine_diff_density_rms 0.133
_refine_ls_extinction_method none
_refine_ls_goodness_of_fit_ref 1.071
_refine_ls_hydrogen_treatment constr
_refine_ls_matrix_type full
_refine_ls_number_parameters 200
_refine_ls_number_reflns 7344
_refine_ls_number_restraints 0
_refine_ls_restrained_S_all 1.071
_refine_ls_R_factor_all 0.0838
_refine_ls_R_factor_gt 0.0664
_refine_ls_shift/su_max 0.000
_refine_ls_shift/su_mean 0.000
_refine_ls_structure_factor_coef Fsqd
_refine_ls_weighting_details 'calc w=1/[\s^2^(Fo^2^)+(0.1496P)^2^+0.0000P] where P=(Fo^2^+2Fc^2^)/3'
_refine_ls_weighting_scheme calc
_refine_ls_wR_factor_gt 0.2162
_refine_ls_wR_factor_ref 0.2274
_reflns_number_gt 5057
_reflns_number_total 7344
_reflns_threshold_expression >2sigma(I)
_cod_data_source_file c2cc31117h.txt
_cod_data_source_block tp1
_cod_original_sg_symbol_H-M 'P 2/c'
_cod_database_code 7107628

loop_
_symmetry_equiv_pos_as_xyz
'x, y, z'
'-x, y, -z+1/2'
'-x, -y, -z'
'x, -y, z-1/2'

loop_
_atom_site_label
_atom_site_type_symbol
_atom_site_fract_x
_atom_site_fract_y
_atom_site_fract_z
_atom_site_U_iso_or_equiv
_atom_site_adp_type
_atom_site_occupancy
_atom_site_symmetry_multiplicity
_atom_site_calc_flag
_atom_site_refinement_flags
Cu1 Cu 0.5000 0.30446(3) 0.2500 0.02539(13) Uani 1 2 d S
O1 O 0.3930(2) 0.5249(3) 0.23025(12) 0.0575(5) Uani 1 1 d .
O2 O 0.5000 0.7179(3) 0.2500 0.0766(12) Uani 1 2 d S
N2 N 0.2377(2) -0.0369(2) 0.19162(11) 0.0369(4) Uani 1 1 d .
N1 N 0.34389(19) 0.1600(2) 0.21464(9) 0.0296(3) Uani 1 1 d .
N3 N 0.56833(18) 0.32449(18) 0.14728(9) 0.0277(3) Uani 1 1 d .
N4 N 0.7007(2) 0.3484(2) 0.04858(10) 0.0383(4) Uani 1 1 d .
N5 N 0.5000 0.5949(3) 0.2500 0.0423(6) Uani 1 2 d S
C2 C 0.3336(3) -0.0101(3) 0.31962(13) 0.0436(5) Uani 1 1 d .
H2A H 0.3385 0.0689 0.3523 0.052 Uiso 1 1 calc R
H2B H 0.4258 -0.0554 0.3208 0.052 Uiso 1 1 calc R
C3 C 0.3058(2) 0.0401(2) 0.24312(11) 0.0321(4) Uani 1 1 d .
C4 C 0.2331(2) 0.0372(3) 0.12653(12) 0.0347(4) Uani 1 1 d .
C6 C 0.2983(2) 0.1593(2) 0.14143(11) 0.0292(4) Uani 1 1 d .
C7 C 0.3268(2) 0.2805(2) 0.09261(12) 0.0340(4) Uani 1 1 d .
H7A H 0.2860 0.2633 0.0443 0.041 Uiso 1 1 calc R
H7B H 0.2807 0.3616 0.1129 0.041 Uiso 1 1 calc R
C5 C 0.1661(3) -0.0171(3) 0.05822(16) 0.0546(7) Uani 1 1 d .
H5A H 0.1308 0.0583 0.0292 0.082 Uiso 1 1 calc R
H5B H 0.0885 -0.0772 0.0708 0.082 Uiso 1 1 calc R
H5C H 0.2358 -0.0676 0.0305 0.082 Uiso 1 1 calc R
C8 C 0.4822(2) 0.3076(2) 0.08508(11) 0.0291(4) Uani 1 1 d .
C9 C 0.5629(3) 0.3216(3) 0.02392(12) 0.0368(5) Uani 1 1 d .
C10 C 0.5281(4) 0.3141(3) -0.05648(14) 0.0561(8) Uani 1 1 d .
H10A H 0.4850 0.2265 -0.0673 0.084 Uiso 1 1 calc R
H10B H 0.6141 0.3242 -0.0846 0.084 Uiso 1 1 calc R
H10C H 0.4628 0.3868 -0.0691 0.084 Uiso 1 1 calc R
C11 C 0.6995(2) 0.3505(2) 0.12281(11) 0.0313(4) Uani 1 1 d .
C12 C 0.8300(2) 0.3780(3) 0.16760(13) 0.0410(5) Uani 1 1 d .
H12A H 0.8055 0.3715 0.2193 0.049 Uiso 1 1 calc R
H12B H 0.8614 0.4718 0.1583 0.049 Uiso 1 1 calc R
C13 C 0.9521(3) 0.2814(5) 0.1524(2) 0.0675(10) Uani 1 1 d .
H13A H 0.9282 0.1905 0.1693 0.101 Uiso 1 1 calc R
H13B H 1.0360 0.3133 0.1777 0.101 Uiso 1 1 calc R
H13C H 0.9702 0.2788 0.1004 0.101 Uiso 1 1 calc R
C1 C 0.2224(4) -0.1089(4) 0.34830(16) 0.0645(9) Uani 1 1 d .
H1A H 0.1289 -0.0712 0.3398 0.097 Uiso 1 1 calc R
H1B H 0.2365 -0.1226 0.4002 0.097 Uiso 1 1 calc R
H1C H 0.2308 -0.1956 0.3232 0.097 Uiso 1 1 calc R
O3 O 0.1220(3) 0.6789(2) 0.20011(13) 0.0562(5) Uani 1 1 d .
O4 O 0.98143(18) 0.37225(17) -0.04386(7) 0.0370(4) Uani 1 1 d .

loop_
_atom_site_aniso_label
_atom_site_aniso_U_11
_atom_site_aniso_U_22
_atom_site_aniso_U_33
_atom_site_aniso_U_23
_atom_site_aniso_U_13
_atom_site_aniso_U_12
Cu1 0.02307(17) 0.0322(2) 0.02086(17) 0.000 0.00111(11) 0.000
O1 0.0517(11) 0.0729(15) 0.0478(11) -0.0018(10) 0.0049(9) -0.0165(10)
O2 0.123(3) 0.0317(16) 0.075(2) 0.000 0.014(2) 0.000
N2 0.0415(10) 0.0360(10) 0.0332(8) 0.0019(7) -0.0014(7) -0.0064(8)
N1 0.0307(7) 0.0340(9) 0.0241(7) 0.0007(6) -0.0012(6) -0.0025(7)
N3 0.0238(7) 0.0354(9) 0.0240(7) 0.0002(6) 0.0018(5) 0.0000(6)
N4 0.0379(9) 0.0493(12) 0.0279(8) -0.0003(8) 0.0084(7) -0.0080(8)
N5 0.0518(16) 0.0377(16) 0.0374(13) 0.000 0.0108(12) 0.000
C2 0.0605(15) 0.0397(13) 0.0305(10) 0.0086(9) -0.0033(9) -0.0056(11)
C3 0.0357(9) 0.0337(11) 0.0268(8) 0.0002(7) 0.0004(7) -0.0027(8)
C4 0.0319(9) 0.0422(12) 0.0299(9) -0.0010(8) -0.0039(7) -0.0061(8)
C6 0.0243(8) 0.0361(10) 0.0272(8) 0.0032(7) -0.0019(6) -0.0016(7)
C7 0.0271(8) 0.0433(12) 0.0314(9) 0.0073(8) -0.0063(7) -0.0021(8)
C5 0.0622(16) 0.0595(18) 0.0421(13) -0.0026(12) -0.0166(12) -0.0181(14)
C8 0.0299(8) 0.0338(11) 0.0235(8) 0.0022(6) -0.0014(6) -0.0023(7)
C9 0.0436(11) 0.0427(13) 0.0240(9) -0.0003(7) 0.0028(8) -0.0059(9)
C10 0.072(2) 0.071(2) 0.0254(10) 0.0022(10) -0.0007(11) -0.0150(14)
C11 0.0279(8) 0.0369(11) 0.0293(8) -0.0007(7) 0.0058(7) -0.0030(8)
C12 0.0251(8) 0.0574(16) 0.0405(11) -0.0037(10) 0.0034(8) -0.0065(9)
C13 0.0331(12) 0.106(3) 0.0638(19) -0.0057(18) 0.0026(13) 0.0195(15)
C1 0.075(2) 0.078(2) 0.0402(13) 0.0180(14) 0.0068(13) -0.0172(17)
O3 0.0669(14) 0.0556(13) 0.0461(11) 0.0008(8) 0.0008(10) -0.0069(9)
O4 0.0539(9) 0.0413(9) 0.0159(5) -0.0101(5) 0.0172(5) -0.0159(7)

loop_
_atom_type_symbol
_atom_type_description
_atom_type_scat_dispersion_real
_atom_type_scat_dispersion_imag
_atom_type_scat_source
C C 0.0033 0.0016 'International Tables Vol C Tables 4.2.6.8 and 6.1.1.4'
Cu Cu 0.3201 1.2651 'International Tables Vol C Tables 4.2.6.8 and 6.1.1.4'
N N 0.0061 0.0033 'International Tables Vol C Tables 4.2.6.8 and 6.1.1.4'
O O 0.0106 0.0060 'International Tables Vol C Tables 4.2.6.8 and 6.1.1.4'
Cl Cl 0.1484 0.1585 'International Tables Vol C Tables 4.2.6.8 and 6.1.1.4'
H H 0.0000 0.0000 'International Tables Vol C Tables 4.2.6.8 and 6.1.1.4'

loop_
_geom_angle_atom_site_label_1
_geom_angle_atom_site_label_2
_geom_angle_atom_site_label_3
_geom_angle
_geom_angle_site_symmetry_1
_geom_angle_site_symmetry_3
N3 Cu1 N3 168.77(10) . 2_655
N3 Cu1 N1 97.18(7) . 2_655
N3 Cu1 N1 90.24(7) 2_655 2_655
N3 Cu1 N1 90.24(7) . .
N3 Cu1 N1 97.18(7) 2_655 .
N1 Cu1 N1 97.45(10) 2_655 .
N3 Cu1 O1 84.70(7) . .
N3 Cu1 O1 85.24(7) 2_655 .
N1 Cu1 O1 157.61(8) 2_655 .
N1 Cu1 O1 104.86(7) . .
N3 Cu1 O1 85.24(7) . 2_655
N3 Cu1 O1 84.70(7) 2_655 2_655
N1 Cu1 O1 104.87(7) 2_655 2_655
N1 Cu1 O1 157.61(8) . 2_655
O1 Cu1 O1 52.92(10) . 2_655
N5 O1 Cu1 96.09(18) . .
C3 N2 C4 108.52(19) . .
C3 N1 C6 106.67(17) . .
C3 N1 Cu1 130.40(14) . .
C6 N1 Cu1 119.98(14) . .
C11 N3 C8 106.46(17) . .
C11 N3 Cu1 129.29(14) . .
C8 N3 Cu1 124.21(14) . .
C11 N4 C9 108.30(17) . .
O2 N5 O1 122.55(17) . .
O2 N5 O1 122.55(17) . 2_655
O1 N5 O1 114.9(3) . 2_655
C3 C2 C1 114.2(2) . .
C3 C2 H2A 108.7 . .
C1 C2 H2A 108.7 . .
C3 C2 H2B 108.7 . .
C1 C2 H2B 108.7 . .
H2A C2 H2B 107.6 . .
N1 C3 N2 109.95(18) . .
N1 C3 C2 127.2(2) . .
N2 C3 C2 122.9(2) . .
C6 C4 N2 105.60(18) . .
C6 C4 C5 131.6(2) . .
N2 C4 C5 122.8(2) . .
C4 C6 N1 109.26(18) . .
C4 C6 C7 130.30(19) . .
N1 C6 C7 120.43(19) . .
C8 C7 C6 111.70(17) . .
C8 C7 H7A 109.3 . .
C6 C7 H7A 109.3 . .
C8 C7 H7B 109.3 . .
C6 C7 H7B 109.3 . .
H7A C7 H7B 107.9 . .
C4 C5 H5A 109.5 . .
C4 C5 H5B 109.5 . .
H5A C5 H5B 109.5 . .
C4 C5 H5C 109.5 . .
H5A C5 H5C 109.5 . .
H5B C5 H5C 109.5 . .
C9 C8 N3 109.25(19) . .
C9 C8 C7 130.1(2) . .
N3 C8 C7 120.66(18) . .
C8 C9 N4 106.00(19) . .
C8 C9 C10 132.5(3) . .
N4 C9 C10 121.5(2) . .
C9 C10 H10A 109.5 . .
C9 C10 H10B 109.5 . .
H10A C10 H10B 109.5 . .
C9 C10 H10C 109.5 . .
H10A C10 H10C 109.5 . .
H10B C10 H10C 109.5 . .
N3 C11 N4 109.99(18) . .
N3 C11 C12 127.42(19) . .
N4 C11 C12 122.59(18) . .
C11 C12 C13 114.3(2) . .
C11 C12 H12A 108.7 . .
C13 C12 H12A 108.7 . .
C11 C12 H12B 108.7 . .
C13 C12 H12B 108.7 . .
H12A C12 H12B 107.6 . .
C12 C13 H13A 109.5 . .
C12 C13 H13B 109.5 . .
H13A C13 H13B 109.5 . .
C12 C13 H13C 109.5 . .
H13A C13 H13C 109.5 . .
H13B C13 H13C 109.5 . .
C2 C1 H1A 109.5 . .
C2 C1 H1B 109.5 . .
H1A C1 H1B 109.5 . .
C2 C1 H1C 109.5 . .
H1A C1 H1C 109.5 . .
H1B C1 H1C 109.5 . .

loop_
_geom_bond_atom_site_label_1
_geom_bond_atom_site_label_2
_geom_bond_distance
_geom_bond_site_symmetry_2
Cu1 N3 1.9840(16) .
Cu1 N3 1.9841(16) 2_655
Cu1 N1 2.1222(18) 2_655
Cu1 N1 2.1222(18) .
Cu1 O1 2.386(3) .
Cu1 O1 2.386(3) 2_655
O1 N5 1.261(3) .
O2 N5 1.193(4) .
N2 C3 1.354(3) .
N2 C4 1.384(3) .
N1 C3 1.322(3) .
N1 C6 1.395(3) .
N3 C11 1.332(2) .
N3 C8 1.395(3) .
N4 C11 1.348(3) .
N4 C9 1.389(3) .
N5 O1 1.261(3) 2_655
C2 C3 1.494(3) .
C2 C1 1.509(4) .
C2 H2A 0.9700 .
C2 H2B 0.9700 .
C4 C6 1.359(3) .
C4 C5 1.485(3) .
C6 C7 1.496(3) .
C7 C8 1.486(3) .
C7 H7A 0.9700 .
C7 H7B 0.9700 .
C5 H5A 0.9600 .
C5 H5B 0.9600 .
C5 H5C 0.9600 .
C8 C9 1.353(3) .
C9 C10 1.497(3) .
C10 H10A 0.9600 .
C10 H10B 0.9600 .
C10 H10C 0.9600 .
C11 C12 1.490(3) .
C12 C13 1.504(4) .
C12 H12A 0.9700 .
C12 H12B 0.9700 .
C13 H13A 0.9600 .
C13 H13B 0.9600 .
C13 H13C 0.9600 .
C1 H1A 0.9600 .
C1 H1B 0.9600 .
C1 H1C 0.9600 .

loop_
_geom_torsion_atom_site_label_1
_geom_torsion_atom_site_label_2
_geom_torsion_atom_site_label_3
_geom_torsion_atom_site_label_4
_geom_torsion
_geom_torsion_site_symmetry_1
_geom_torsion_site_symmetry_4
N3 Cu1 O1 N5 -88.03(12) . .
N3 Cu1 O1 N5 86.95(12) 2_655 .
N1 Cu1 O1 N5 8.0(3) 2_655 .
N1 Cu1 O1 N5 -176.87(10) . .
O1 Cu1 O1 N5 0.0 2_655 .
N3 Cu1 N1 C3 135.15(19) . .
N3 Cu1 N1 C3 -53.3(2) 2_655 .
N1 Cu1 N1 C3 37.88(17) 2_655 .
O1 Cu1 N1 C3 -140.26(19) . .
O1 Cu1 N1 C3 -146.8(2) 2_655 .
N3 Cu1 N1 C6 -22.66(16) . .
N3 Cu1 N1 C6 148.88(16) 2_655 .
N1 Cu1 N1 C6 -119.93(18) 2_655 .
O1 Cu1 N1 C6 61.93(17) . .
O1 Cu1 N1 C6 55.4(3) 2_655 .
N3 Cu1 N3 C11 80.48(19) 2_655 .
N1 Cu1 N3 C11 -50.5(2) 2_655 .
N1 Cu1 N3 C11 -148.0(2) . .
O1 Cu1 N3 C11 107.1(2) . .
O1 Cu1 N3 C11 53.9(2) 2_655 .
N3 Cu1 N3 C8 -102.11(15) 2_655 .
N1 Cu1 N3 C8 126.93(16) 2_655 .
N1 Cu1 N3 C8 29.39(16) . .
O1 Cu1 N3 C8 -75.52(16) . .
O1 Cu1 N3 C8 -128.65(16) 2_655 .
Cu1 O1 N5 O2 180.0 . .
Cu1 O1 N5 O1 0.0 . 2_655
C6 N1 C3 N2 -0.2(2) . .
Cu1 N1 C3 N2 -160.22(16) . .
C6 N1 C3 C2 178.5(2) . .
Cu1 N1 C3 C2 18.5(3) . .
C4 N2 C3 N1 0.5(3) . .
C4 N2 C3 C2 -178.2(2) . .
C1 C2 C3 N1 150.6(3) . .
C1 C2 C3 N2 -30.9(4) . .
C3 N2 C4 C6 -0.7(3) . .
C3 N2 C4 C5 179.8(2) . .
N2 C4 C6 N1 0.5(2) . .
C5 C4 C6 N1 -179.9(3) . .
N2 C4 C6 C7 179.3(2) . .
C5 C4 C6 C7 -1.1(4) . .
C3 N1 C6 C4 -0.2(2) . .
Cu1 N1 C6 C4 162.30(15) . .
C3 N1 C6 C7 -179.15(19) . .
Cu1 N1 C6 C7 -16.6(3) . .
C4 C6 C7 C8 -118.3(2) . .
N1 C6 C7 C8 60.3(3) . .
C11 N3 C8 C9 0.9(2) . .
Cu1 N3 C8 C9 -177.04(16) . .
C11 N3 C8 C7 -178.4(2) . .
Cu1 N3 C8 C7 3.7(3) . .
C6 C7 C8 C9 127.1(2) . .
C6 C7 C8 N3 -53.8(3) . .
N3 C8 C9 N4 -0.3(3) . .
C7 C8 C9 N4 178.9(2) . .
N3 C8 C9 C10 -179.9(3) . .
C7 C8 C9 C10 -0.7(5) . .
C11 N4 C9 C8 -0.3(3) . .
C11 N4 C9 C10 179.3(2) . .
C8 N3 C11 N4 -1.1(3) . .
Cu1 N3 C11 N4 176.69(16) . .
C8 N3 C11 C12 179.2(2) . .
Cu1 N3 C11 C12 -3.0(4) . .
C9 N4 C11 N3 0.9(3) . .
C9 N4 C11 C12 -179.4(2) . .
N3 C11 C12 C13 123.2(3) . .
N4 C11 C12 C13 -56.5(4) . .
